data_4003832
loop_
_publ_author_name
'Artem&#x2019;ev, Alexander V.'
'Davydova, Maria P.'
'Hei, Xiuze'
'Rakhmanova, Mariana I.'
'Samsonenko, Denis G.'
'Bagryanskaya, Irina Yu.'
'Brylev, Konstantin A.'
'Fedin, Vladimir P.'
'Chen, Jia-Shiang'
'Cotlet, Mircea'
'Li, Jing'

_publ_section_title
;
 Family of Robust and Strongly Luminescent CuI-Based Hybrid Networks Made
 of Ionic and Dative Bonds
;
_journal_issue 24
_journal_name_full 'Chemistry of Materials'
_journal_page_first 10708
_journal_page_last 10718
_journal_paper_doi 10.1021/acs.chemmater.0c03984
_journal_volume 32
_journal_year 2020
_chemical_formula_sum 'C9 H18 Cu4 I5 N5'
_chemical_formula_weight 1084.94
_space_group_crystal_system monoclinic
_space_group_IT_number 14
_space_group_name_Hall '-P 2ybc'
_space_group_name_H-M_alt 'P 1 21/c 1'
_atom_sites_solution_hydrogens geom
_atom_sites_solution_primary dual
_atom_sites_solution_secondary difmap
_audit_creation_method SHELXL-2018/3
_cell_angle_alpha 90
_cell_angle_beta 93.443(2)
_cell_angle_gamma 90
_cell_formula_units_Z 4
_cell_length_a 8.53445(17)
_cell_length_b 18.4144(4)
_cell_length_c 13.5504(4)
_cell_measurement_reflns_used 4910
_cell_measurement_temperature 130(2)
_cell_measurement_theta_max 29.31
_cell_measurement_theta_min 3.73
_cell_volume 2125.69(9)
_computing_cell_refinement 'CrysAlisPro 1.171.38.46 (Rigaku OD, 2015)'
_computing_data_collection 'CrysAlisPro 1.171.38.46 (Rigaku OD, 2015)'
_computing_data_reduction 'CrysAlisPro 1.171.38.46 (Rigaku OD, 2015)'
_computing_molecular_graphics 'ShelXle (H\"ubschle, 2011)'
_computing_publication_material 'CIFTAB (Sheldrick, 2015)'
_computing_structure_refinement 'SHELXL-2018 (Sheldrick, 2015)'
_computing_structure_solution 'SHELXT-2018 (Sheldrick, 2015)'
_diffrn_ambient_temperature 130(2)
_diffrn_detector 'CCD plate'
_diffrn_detector_area_resol_mean 10.6168
_diffrn_detector_type AtlasS2
_diffrn_measured_fraction_theta_full 0.997
_diffrn_measured_fraction_theta_max 0.850
_diffrn_measurement_device 'four-circle diffractometer'
_diffrn_measurement_device_type 'New Xcalibur, AtlasS2'
_diffrn_measurement_method '\w scans'
_diffrn_radiation_monochromator graphite
_diffrn_radiation_probe x-ray
_diffrn_radiation_source 'fine-focus sealed tube'
_diffrn_radiation_type MoK\a
_diffrn_radiation_wavelength 0.71073
_diffrn_reflns_av_R_equivalents 0.0230
_diffrn_reflns_av_unetI/netI 0.0403
_diffrn_reflns_Laue_measured_fraction_full 0.997
_diffrn_reflns_Laue_measured_fraction_max 0.850
_diffrn_reflns_limit_h_max 11
_diffrn_reflns_limit_h_min -8
_diffrn_reflns_limit_k_max 14
_diffrn_reflns_limit_k_min -24
_diffrn_reflns_limit_l_max 18
_diffrn_reflns_limit_l_min -18
_diffrn_reflns_number 11087
_diffrn_reflns_point_group_measured_fraction_full 0.997
_diffrn_reflns_point_group_measured_fraction_max 0.850
_diffrn_reflns_theta_full 25.500
_diffrn_reflns_theta_max 29.476
_diffrn_reflns_theta_min 3.529
_diffrn_source 'sealed X-ray tube'
_exptl_absorpt_coefficient_mu 11.212
_exptl_absorpt_correction_T_max 1.00000
_exptl_absorpt_correction_T_min 0.81864
_exptl_absorpt_correction_type multi-scan
_exptl_absorpt_process_details
;
CrysAlisPro 1.171.38.46 (Rigaku Oxford Diffraction, 2015)
Empirical absorption correction using spherical harmonics,
implemented in SCALE3 ABSPACK scaling algorithm.
;
_exptl_crystal_colour colorless
_exptl_crystal_density_diffrn 3.390
_exptl_crystal_description stick
_exptl_crystal_F_000 1952
_exptl_crystal_size_max 0.210
_exptl_crystal_size_mid 0.040
_exptl_crystal_size_min 0.040
_refine_diff_density_max 0.730
_refine_diff_density_min -0.717
_refine_diff_density_rms 0.167
_refine_ls_extinction_method none
_refine_ls_goodness_of_fit_ref 0.909
_refine_ls_hydrogen_treatment constr
_refine_ls_matrix_type full
_refine_ls_number_parameters 210
_refine_ls_number_reflns 5023
_refine_ls_number_restraints 0
_refine_ls_restrained_S_all 0.909
_refine_ls_R_factor_all 0.0339
_refine_ls_R_factor_gt 0.0218
_refine_ls_shift/su_max 0.001
_refine_ls_shift/su_mean 0.000
_refine_ls_structure_factor_coef Fsqd
_refine_ls_weighting_details 'w=1/[\s^2^(Fo^2^)+(0.0084P)^2^] where P=(Fo^2^+2Fc^2^)/3'
_refine_ls_weighting_scheme calc
_refine_ls_wR_factor_gt 0.0305
_refine_ls_wR_factor_ref 0.0319
_reflns_Friedel_coverage 0.000
_reflns_number_gt 4113
_reflns_number_total 5023
_reflns_threshold_expression 'I > 2\s(I)'
_cod_data_source_file 2.cif
_cod_data_source_block md38
_cod_depositor_comments 'Adding full bibliography for 4003830--4003832.cif.'
_cod_original_cell_volume 2125.70(8)
_cod_original_sg_symbol_H-M 'P 21/c'
_cod_database_code 4003832
_shelx_shelxl_version_number 2018/3
_shelx_space_group_comment
;
The symmetry employed for this shelxl refinement is uniquely defined
by the following loop, which should always be used as a source of
symmetry information in preference to the above space-group names.
They are only intended as comments.
;
_shelx_estimated_absorpt_t_min 0.202
_shelx_estimated_absorpt_t_max 0.663

loop_
_space_group_symop_operation_xyz
'x, y, z'
'-x, y+1/2, -z+1/2'
'-x, -y, -z'
'x, -y-1/2, z-1/2'

loop_
_atom_site_label
_atom_site_type_symbol
_atom_site_fract_x
_atom_site_fract_y
_atom_site_fract_z
_atom_site_U_iso_or_equiv
_atom_site_adp_type
_atom_site_occupancy
_atom_site_site_symmetry_order
_atom_site_calc_flag
_atom_site_refinement_flags_posn
_atom_site_refinement_flags_adp
_atom_site_refinement_flags_occupancy
_atom_site_disorder_assembly
_atom_site_disorder_group
Cu1 Cu 0.94479(5) 0.45404(3) 0.42243(3) 0.01605(11) Uani 1 1 d . . . . .
Cu2 Cu 0.78226(5) 0.34081(3) 0.52223(3) 0.01753(11) Uani 1 1 d . . . . .
Cu3 Cu 0.77820(5) 0.24110(3) 0.37658(3) 0.01629(11) Uani 1 1 d . . . . .
Cu4 Cu 0.63472(5) 0.19763(3) 0.53523(3) 0.01868(11) Uani 1 1 d . . . . .
I1 I 0.77698(2) 0.47775(2) 0.58054(2) 0.01331(6) Uani 1 1 d . . . . .
I2 I 1.03618(2) 0.31961(2) 0.42082(2) 0.01276(6) Uani 1 1 d . . . . .
I3 I 0.81157(3) 0.25599(2) 0.68121(2) 0.01832(6) Uani 1 1 d . . . . .
I4 I 0.81323(3) 0.10873(2) 0.44238(2) 0.01470(6) Uani 1 1 d . . . . .
I5 I 0.51428(2) 0.30890(2) 0.42156(2) 0.01373(6) Uani 1 1 d . . . . .
N1 N 0.8070(3) 0.50967(16) 0.3090(2) 0.0104(6) Uani 1 1 d . . . . .
N2 N 0.5468(3) 0.52418(17) 0.2264(2) 0.0124(7) Uani 1 1 d . . . . .
N3 N 0.7786(3) 0.55294(17) 0.13830(19) 0.0118(7) Uani 1 1 d . . . . .
N4 N 0.7032(3) 0.63130(17) 0.27112(19) 0.0101(6) Uani 1 1 d . . . . .
C1 C 0.6433(4) 0.4813(2) 0.2970(2) 0.0134(8) Uani 1 1 d . . . . .
H1A H 0.645601 0.430276 0.274155 0.016 Uiso 1 1 calc R U . . .
H1AB H 0.595745 0.482035 0.361900 0.016 Uiso 1 1 calc R U . . .
C2 C 0.8736(4) 0.5095(2) 0.2098(2) 0.0144(8) Uani 1 1 d . . . . .
H2A H 0.981748 0.529177 0.215776 0.017 Uiso 1 1 calc R U . . .
H2AB H 0.879256 0.458907 0.185557 0.017 Uiso 1 1 calc R U . . .
C3 C 0.6189(4) 0.5232(2) 0.1300(2) 0.0140(8) Uani 1 1 d . . . . .
H3A H 0.622112 0.472671 0.105321 0.017 Uiso 1 1 calc R U . . .
H3AB H 0.553722 0.552203 0.081640 0.017 Uiso 1 1 calc R U . . .
C4 C 0.7751(4) 0.6271(2) 0.1707(2) 0.0130(8) Uani 1 1 d . . . . .
H4A H 0.712157 0.656616 0.121806 0.016 Uiso 1 1 calc R U . . .
H4AB H 0.883114 0.646985 0.176104 0.016 Uiso 1 1 calc R U . . .
C5 C 0.8006(4) 0.5848(2) 0.3432(2) 0.0121(8) Uani 1 1 d . . . . .
H5A H 0.908446 0.604688 0.351060 0.014 Uiso 1 1 calc R U . . .
H5AB H 0.754744 0.586188 0.408552 0.014 Uiso 1 1 calc R U . . .
C6 C 0.5380(4) 0.5980(2) 0.2600(3) 0.0127(8) Uani 1 1 d . . . . .
H6A H 0.489074 0.599390 0.324375 0.015 Uiso 1 1 calc R U . . .
H6AB H 0.471703 0.626733 0.211907 0.015 Uiso 1 1 calc R U . . .
C7 C 0.6983(4) 0.7067(2) 0.3082(3) 0.0174(9) Uani 1 1 d . . . . .
H7A H 0.656330 0.706983 0.373928 0.026 Uiso 1 1 calc R U . . .
H7B H 0.630613 0.736066 0.262843 0.026 Uiso 1 1 calc R U . . .
H7C H 0.804558 0.727051 0.312303 0.026 Uiso 1 1 calc R U . . .
C1A C 0.3373(4) 0.1251(2) 0.6134(3) 0.0164(8) Uani 1 1 d . . . . .
C2A C 0.1962(4) 0.0930(2) 0.6516(3) 0.0290(11) Uani 1 1 d . . . . .
H2AA H 0.224606 0.048600 0.688417 0.044 Uiso 1 1 calc R U . . .
H2AC H 0.121098 0.081132 0.596418 0.044 Uiso 1 1 calc R U . . .
H2AD H 0.148354 0.127671 0.695707 0.044 Uiso 1 1 calc R U . . .
N1A N 0.4457(3) 0.14999(18) 0.5844(2) 0.0187(7) Uani 1 1 d . . . . .

loop_
_atom_site_aniso_label
_atom_site_aniso_U_11
_atom_site_aniso_U_22
_atom_site_aniso_U_33
_atom_site_aniso_U_23
_atom_site_aniso_U_13
_atom_site_aniso_U_12
Cu1 0.0151(2) 0.0136(3) 0.0193(2) 0.0032(2) 0.00058(19) 0.00210(19)
Cu2 0.0167(2) 0.0174(3) 0.0185(2) -0.0026(2) 0.00120(19) -0.0001(2)
Cu3 0.0186(2) 0.0142(3) 0.0164(2) -0.0001(2) 0.00348(19) -0.0020(2)
Cu4 0.0179(2) 0.0175(3) 0.0213(3) -0.0001(2) 0.00724(19) -0.0013(2)
I1 0.01236(11) 0.01233(14) 0.01553(12) -0.00084(11) 0.00311(9) -0.00170(10)
I2 0.01151(11) 0.01073(13) 0.01613(12) -0.00223(11) 0.00170(9) -0.00103(10)
I3 0.02308(13) 0.02134(16) 0.01056(12) 0.00070(11) 0.00103(10) -0.00083(11)
I4 0.01629(12) 0.01102(13) 0.01719(12) 0.00006(11) 0.00421(9) 0.00102(10)
I5 0.01158(11) 0.01308(14) 0.01640(12) 0.00021(11) -0.00035(9) -0.00056(10)
N1 0.0108(14) 0.0082(17) 0.0121(15) 0.0026(14) 0.0012(12) 0.0003(13)
N2 0.0111(15) 0.0135(18) 0.0126(15) -0.0014(14) 0.0001(12) 0.0003(13)
N3 0.0140(15) 0.0121(18) 0.0092(15) -0.0029(14) -0.0002(12) -0.0012(13)
N4 0.0105(14) 0.0093(17) 0.0105(15) 0.0006(14) 0.0008(12) 0.0029(12)
C1 0.0125(17) 0.011(2) 0.0164(19) -0.0018(17) 0.0000(15) -0.0025(15)
C2 0.0155(18) 0.012(2) 0.0159(19) 0.0002(17) 0.0059(15) 0.0009(16)
C3 0.0146(18) 0.015(2) 0.0119(18) -0.0022(17) -0.0020(15) -0.0030(16)
C4 0.0137(18) 0.017(2) 0.0087(18) 0.0018(17) -0.0004(14) 0.0004(16)
C5 0.0115(17) 0.011(2) 0.0132(18) 0.0046(17) -0.0009(14) -0.0001(15)
C6 0.0065(16) 0.017(2) 0.0143(19) -0.0001(17) -0.0016(14) 0.0011(15)
C7 0.0225(19) 0.009(2) 0.020(2) 0.0010(18) -0.0013(16) 0.0043(16)
C1A 0.023(2) 0.011(2) 0.0154(19) -0.0025(18) 0.0048(16) -0.0001(17)
C2A 0.024(2) 0.025(3) 0.040(3) -0.004(2) 0.0184(19) -0.0076(19)
N1A 0.0229(17) 0.0154(19) 0.0183(17) -0.0018(15) 0.0056(14) 0.0015(15)

loop_
_atom_type_symbol
_atom_type_description
_atom_type_scat_dispersion_real
_atom_type_scat_dispersion_imag
_atom_type_scat_source
C C 0.0033 0.0016 'International Tables Vol C Tables 4.2.6.8 and 6.1.1.4'
H H 0.0000 0.0000 'International Tables Vol C Tables 4.2.6.8 and 6.1.1.4'
N N 0.0061 0.0033 'International Tables Vol C Tables 4.2.6.8 and 6.1.1.4'
Cu Cu 0.3201 1.2651 'International Tables Vol C Tables 4.2.6.8 and 6.1.1.4'
I I -0.4742 1.8119 'International Tables Vol C Tables 4.2.6.8 and 6.1.1.4'

loop_
_geom_angle_atom_site_label_1
_geom_angle_atom_site_label_2
_geom_angle_atom_site_label_3
_geom_angle
_geom_angle_site_symmetry_1
_geom_angle_site_symmetry_3
_geom_angle_publ_flag
Cu1 Cu1 Cu2 103.48(2) 3_766 . yes
I1 Cu1 Cu1 58.282(16) 3_766 3_766 yes
I1 Cu1 Cu1 58.467(15) . 3_766 yes
I1 Cu1 Cu2 56.543(13) . . yes
I1 Cu1 Cu2 142.60(2) 3_766 . yes
I1 Cu1 I1 116.749(17) . 3_766 yes
I2 Cu1 Cu1 119.48(2) . 3_766 yes
I2 Cu1 Cu2 57.857(14) . . yes
I2 Cu1 I1 100.333(16) . 3_766 yes
I2 Cu1 I1 109.685(17) . . yes
N1 Cu1 Cu1 113.16(8) . 3_766 yes
N1 Cu1 Cu2 115.07(7) . . yes
N1 Cu1 I1 101.48(7) . . yes
N1 Cu1 I1 102.32(7) . 3_766 yes
N1 Cu1 I2 127.08(8) . . yes
Cu1 Cu2 Cu4 153.94(2) . . yes
Cu3 Cu2 Cu1 97.732(19) . . yes
Cu3 Cu2 Cu4 56.253(16) . . yes
I1 Cu2 Cu1 57.869(14) . . yes
I1 Cu2 Cu3 150.37(2) . . yes
I1 Cu2 Cu4 145.562(19) . . yes
I1 Cu2 I2 108.846(17) . . yes
I1 Cu2 I3 108.688(17) . . yes
I1 Cu2 I5 109.555(18) . . yes
I2 Cu2 Cu1 55.613(13) . . yes
I2 Cu2 Cu3 59.820(14) . . yes
I2 Cu2 Cu4 105.359(18) . . yes
I3 Cu2 Cu1 141.194(19) . . yes
I3 Cu2 Cu3 100.92(2) . . yes
I3 Cu2 Cu4 56.164(14) . . yes
I3 Cu2 I2 106.969(17) . . yes
I5 Cu2 Cu1 110.018(19) . . yes
I5 Cu2 Cu3 60.032(14) . . yes
I5 Cu2 Cu4 58.163(14) . . yes
I5 Cu2 I2 113.862(17) . . yes
I5 Cu2 I3 108.784(18) . . yes
Cu4 Cu3 Cu2 66.385(17) . . yes
Cu4 Cu3 I2 113.237(19) . . yes
Cu4 Cu3 I3 152.32(2) . 4_565 yes
Cu4 Cu3 I5 61.447(15) . . yes
I2 Cu3 Cu2 59.516(14) . . yes
I2 Cu3 I3 94.348(15) . 4_565 yes
I2 Cu3 I5 112.939(19) . . yes
I3 Cu3 Cu2 135.44(2) 4_565 . yes
I4 Cu3 Cu2 112.990(19) . . yes
I4 Cu3 Cu4 59.412(15) . . yes
I4 Cu3 I2 110.684(17) . . yes
I4 Cu3 I3 109.862(18) . 4_565 yes
I4 Cu3 I5 116.041(17) . . yes
I5 Cu3 Cu2 59.299(14) . . yes
I5 Cu3 I3 110.874(18) . 4_565 yes
Cu3 Cu4 Cu2 57.362(16) . . yes
Cu3 Cu4 I5 59.582(15) . . yes
I3 Cu4 Cu2 56.724(14) . . yes
I3 Cu4 Cu3 102.272(18) . . yes
I3 Cu4 I5 107.224(19) . . yes
I4 Cu4 Cu2 105.653(17) . . yes
I4 Cu4 Cu3 59.264(15) . . yes
I4 Cu4 I3 106.986(17) . . yes
I4 Cu4 I5 114.205(17) . . yes
I5 Cu4 Cu2 55.877(14) . . yes
N1A Cu4 Cu2 141.07(9) . . yes
N1A Cu4 Cu3 145.72(9) . . yes
N1A Cu4 I3 111.56(9) . . yes
N1A Cu4 I4 113.19(9) . . yes
N1A Cu4 I5 103.60(9) . . yes
Cu1 I1 Cu1 63.251(17) . 3_766 yes
Cu2 I1 Cu1 65.588(15) . . yes
Cu2 I1 Cu1 114.219(16) . 3_766 yes
Cu1 I2 Cu2 66.530(15) . . yes
Cu1 I2 Cu3 105.899(16) . . yes
Cu2 I2 Cu3 60.664(14) . . yes
Cu2 I3 Cu3 141.050(18) . 4_566 yes
Cu4 I3 Cu2 67.111(15) . . yes
Cu4 I3 Cu3 131.112(16) . 4_566 yes
Cu3 I4 Cu4 61.324(15) . . yes
Cu2 I5 Cu3 60.668(15) . . yes
Cu2 I5 Cu4 65.960(15) . . yes
Cu3 I5 Cu4 58.971(14) . . yes
C1 N1 Cu1 112.4(2) . . ?
C2 N1 Cu1 115.1(2) . . ?
C2 N1 C1 107.9(3) . . ?
C5 N1 Cu1 104.7(2) . . ?
C5 N1 C1 108.3(3) . . ?
C5 N1 C2 108.2(3) . . ?
C1 N2 C3 109.0(3) . . ?
C6 N2 C1 110.1(3) . . ?
C6 N2 C3 108.9(3) . . ?
C2 N3 C3 108.8(3) . . ?
C4 N3 C2 109.8(3) . . ?
C4 N3 C3 110.0(3) . . ?
C4 N4 C6 107.9(2) . . ?
C5 N4 C4 108.2(2) . . ?
C5 N4 C6 107.7(3) . . ?
C7 N4 C4 111.8(3) . . ?
C7 N4 C5 109.8(3) . . ?
C7 N4 C6 111.3(3) . . ?
N1 C1 H1A 109.3 . . ?
N1 C1 H1AB 109.3 . . ?
N2 C1 N1 111.7(3) . . ?
N2 C1 H1A 109.3 . . ?
N2 C1 H1AB 109.3 . . ?
H1A C1 H1AB 107.9 . . ?
N1 C2 H2A 109.3 . . ?
N1 C2 H2AB 109.3 . . ?
N3 C2 N1 111.7(3) . . ?
N3 C2 H2A 109.3 . . ?
N3 C2 H2AB 109.3 . . ?
H2A C2 H2AB 107.9 . . ?
N2 C3 H3A 109.4 . . ?
N2 C3 H3AB 109.4 . . ?
N3 C3 N2 111.3(3) . . ?
N3 C3 H3A 109.4 . . ?
N3 C3 H3AB 109.4 . . ?
H3A C3 H3AB 108.0 . . ?
N3 C4 N4 109.7(3) . . ?
N3 C4 H4A 109.7 . . ?
N3 C4 H4AB 109.7 . . ?
N4 C4 H4A 109.7 . . ?
N4 C4 H4AB 109.7 . . ?
H4A C4 H4AB 108.2 . . ?
N1 C5 N4 111.2(3) . . ?
N1 C5 H5A 109.4 . . ?
N1 C5 H5AB 109.4 . . ?
N4 C5 H5A 109.4 . . ?
N4 C5 H5AB 109.4 . . ?
H5A C5 H5AB 108.0 . . ?
N2 C6 N4 110.1(3) . . ?
N2 C6 H6A 109.6 . . ?
N2 C6 H6AB 109.6 . . ?
N4 C6 H6A 109.6 . . ?
N4 C6 H6AB 109.6 . . ?
H6A C6 H6AB 108.2 . . ?
N4 C7 H7A 109.5 . . ?
N4 C7 H7B 109.5 . . ?
N4 C7 H7C 109.5 . . ?
H7A C7 H7B 109.5 . . ?
H7A C7 H7C 109.5 . . ?
H7B C7 H7C 109.5 . . ?
N1A C1A C2A 179.7(5) . . ?
C1A C2A H2AA 109.5 . . ?
C1A C2A H2AC 109.5 . . ?
C1A C2A H2AD 109.5 . . ?
H2AA C2A H2AC 109.5 . . ?
H2AA C2A H2AD 109.5 . . ?
H2AC C2A H2AD 109.5 . . ?
C1A N1A Cu4 177.7(3) . . ?

loop_
_geom_bond_atom_site_label_1
_geom_bond_atom_site_label_2
_geom_bond_distance
_geom_bond_site_symmetry_2
_geom_bond_publ_flag
Cu1 Cu1 2.8169(9) 3_766 yes
Cu1 Cu2 2.8854(7) . yes
Cu1 I1 2.6834(5) . yes
Cu1 I1 2.6887(5) 3_766 yes
Cu1 I2 2.5959(5) . yes
Cu1 N1 2.140(3) . yes
Cu2 Cu3 2.6944(6) . yes
Cu2 Cu4 2.9317(7) . yes
Cu2 I1 2.6436(6) . yes
Cu2 I2 2.6635(5) . yes
Cu2 I3 2.6605(5) . yes
Cu2 I5 2.6574(5) . yes
Cu3 Cu4 2.6605(6) . yes
Cu3 I2 2.6718(5) . yes
Cu3 I3 2.6801(5) 4_565 yes
Cu3 I4 2.6065(5) . yes
Cu3 I5 2.6774(5) . yes
Cu4 I3 2.6433(5) . yes
Cu4 I4 2.6105(5) . yes
Cu4 I5 2.7272(5) . yes
Cu4 N1A 1.986(3) . yes
N1 C1 1.491(4) . ?
N1 C2 1.490(4) . ?
N1 C5 1.462(4) . ?
N2 C1 1.457(4) . ?
N2 C3 1.477(4) . ?
N2 C6 1.437(5) . ?
N3 C2 1.464(4) . ?
N3 C3 1.467(4) . ?
N3 C4 1.436(4) . ?
N4 C4 1.528(4) . ?
N4 C5 1.510(4) . ?
N4 C6 1.537(4) . ?
N4 C7 1.478(4) . ?
C1 H1A 0.9900 . ?
C1 H1AB 0.9900 . ?
C2 H2A 0.9900 . ?
C2 H2AB 0.9900 . ?
C3 H3A 0.9900 . ?
C3 H3AB 0.9900 . ?
C4 H4A 0.9900 . ?
C4 H4AB 0.9900 . ?
C5 H5A 0.9900 . ?
C5 H5AB 0.9900 . ?
C6 H6A 0.9900 . ?
C6 H6AB 0.9900 . ?
C7 H7A 0.9800 . ?
C7 H7B 0.9800 . ?
C7 H7C 0.9800 . ?
C1A C2A 1.464(5) . ?
C1A N1A 1.125(4) . ?
C2A H2AA 0.9800 . ?
C2A H2AC 0.9800 . ?
C2A H2AD 0.9800 . ?
